data_7219418
loop_
_publ_author_name
'Zhang, Guoqi'
'Chen, Wenbo'
'Golen, James A.'
'Rheingold, Arnold L.'
'Jia, Yi-Xia'
'Brathwaite, Nyeisha'
'Lo, Wenfeng'

_publ_section_title
;
 Diverse zinc(II) coordination assembles built on divergent
 4,2':6',4''-terpyridine derivatives: syntheses, structures and catalytic
 properties
;
_journal_name_full 'RSC Adv.'
_journal_paper_doi 10.1039/C4RA16441E
_journal_year 2015
_chemical_formula_moiety 'C31 H32 N4 O8 Zn2'
_chemical_formula_sum 'C31 H32 N4 O8 Zn2'
_chemical_formula_weight 719.35
_chemical_name_systematic
; 
 ? 
;
_space_group_IT_number 15
_symmetry_cell_setting monoclinic
_symmetry_space_group_name_Hall '-C 2yc'
_symmetry_space_group_name_H-M 'C 1 2/c 1'
_atom_sites_solution_hydrogens geom
_atom_sites_solution_primary direct
_atom_sites_solution_secondary difmap
_audit_creation_method SHELXL-97
_audit_update_record
;
2014-08-01 deposited with the CCDC.
2015-01-26 downloaded from the CCDC.
;
_cell_angle_alpha 90.00
_cell_angle_beta 106.816(2)
_cell_angle_gamma 90.00
_cell_formula_units_Z 4
_cell_length_a 26.7024(17)
_cell_length_b 14.8976(10)
_cell_length_c 8.0841(5)
_cell_measurement_reflns_used 7200
_cell_measurement_temperature 100(2)
_cell_measurement_theta_max 26.51
_cell_measurement_theta_min 2.73
_cell_volume 3078.4(3)
_computing_cell_refinement 'Bruker SAINT'
_computing_data_collection 'Bruker APEX2'
_computing_data_reduction 'Bruker SAINT'
_computing_molecular_graphics 'Bruker SHELXTL'
_computing_publication_material 'Bruker SHELXTL'
_computing_structure_refinement 'SHELXL-97 (Sheldrick, 2008)'
_computing_structure_solution 'SHELXS-97 (Sheldrick, 2008)'
_diffrn_ambient_temperature 100(2)
_diffrn_measured_fraction_theta_full 0.999
_diffrn_measured_fraction_theta_max 0.990
_diffrn_measurement_device_type 'Bruker APEX-I CCD'
_diffrn_measurement_method '\f and \w scans'
_diffrn_radiation_monochromator graphite
_diffrn_radiation_source 'fine-focus sealed tube'
_diffrn_radiation_type MoK\a
_diffrn_radiation_wavelength 0.71073
_diffrn_reflns_av_R_equivalents 0.0479
_diffrn_reflns_av_sigmaI/netI 0.0372
_diffrn_reflns_limit_h_max 26
_diffrn_reflns_limit_h_min -32
_diffrn_reflns_limit_k_max 18
_diffrn_reflns_limit_k_min -18
_diffrn_reflns_limit_l_max 9
_diffrn_reflns_limit_l_min -10
_diffrn_reflns_number 18340
_diffrn_reflns_theta_full 25.00
_diffrn_reflns_theta_max 26.51
_diffrn_reflns_theta_min 2.73
_exptl_absorpt_coefficient_mu 1.616
_exptl_absorpt_correction_T_max 0.9093
_exptl_absorpt_correction_T_min 0.6428
_exptl_absorpt_correction_type multi-scan
_exptl_absorpt_process_details SADABS
_exptl_crystal_colour YELLOW
_exptl_crystal_density_diffrn 1.552
_exptl_crystal_density_method 'not measured'
_exptl_crystal_description BLOCK
_exptl_crystal_F_000 1480
_exptl_crystal_size_max 0.30
_exptl_crystal_size_mid 0.08
_exptl_crystal_size_min 0.06
_refine_diff_density_max 0.492
_refine_diff_density_min -0.331
_refine_diff_density_rms 0.079
_refine_ls_extinction_method none
_refine_ls_goodness_of_fit_ref 1.065
_refine_ls_hydrogen_treatment constr
_refine_ls_matrix_type full
_refine_ls_number_parameters 209
_refine_ls_number_reflns 3168
_refine_ls_number_restraints 0
_refine_ls_restrained_S_all 1.065
_refine_ls_R_factor_all 0.0551
_refine_ls_R_factor_gt 0.0386
_refine_ls_shift/su_max 0.025
_refine_ls_shift/su_mean 0.002
_refine_ls_structure_factor_coef Fsqd
_refine_ls_weighting_details 'calc w=1/[\s^2^(Fo^2^)+(0.0259P)^2^+9.1245P] where P=(Fo^2^+2Fc^2^)/3'
_refine_ls_weighting_scheme calc
_refine_ls_wR_factor_gt 0.0772
_refine_ls_wR_factor_ref 0.0833
_reflns_number_gt 2569
_reflns_number_total 3168
_reflns_threshold_expression >2sigma(I)
_cod_data_source_file c4ra16441e2.cif
_cod_data_source_block gzhang31
_cod_depositor_comments
;
The following automatic conversions were performed:

'_symmetry_cell_setting' value 'Monoclinic' changed to 'monoclinic'
according to
/usr/data/users/saulius/crontab/automatic-downloads/rss-feeds/RSC/lib/dictionaries/cif_core.dic
dictionary named 'cif_core.dic' version 2.4.2 from 2011-04-26.

'_exptl_absorpt_correction_type' value 'MULTI-SCAN' changed to
'multi-scan' according to
/usr/data/users/saulius/crontab/automatic-downloads/rss-feeds/RSC/lib/dictionaries/cif_core.dic
dictionary named 'cif_core.dic' version 2.4.2 from 2011-04-26.

'_refine_ls_hydrogen_treatment' value 'CONSTR' changed to 'constr'
according to
/usr/data/users/saulius/crontab/automatic-downloads/rss-feeds/RSC/lib/dictionaries/cif_core.dic
dictionary named 'cif_core.dic' version 2.4.2 from 2011-04-26.

Automatic conversion script
Id: cif_fix_values 3008 2015-01-20 13:52:24Z robertas 
;
_cod_original_sg_symbol_H-M C2/c
_cod_database_code 7219418

loop_
_symmetry_equiv_pos_as_xyz
'x, y, z'
'-x, y, -z+1/2'
'x+1/2, y+1/2, z'
'-x+1/2, y+1/2, -z+1/2'
'-x, -y, -z'
'x, -y, z-1/2'
'-x+1/2, -y+1/2, -z'
'x+1/2, -y+1/2, z-1/2'

loop_
_atom_site_label
_atom_site_type_symbol
_atom_site_fract_x
_atom_site_fract_y
_atom_site_fract_z
_atom_site_U_iso_or_equiv
_atom_site_adp_type
_atom_site_occupancy
_atom_site_symmetry_multiplicity
_atom_site_calc_flag
_atom_site_refinement_flags
Zn1 Zn 0.207038(13) 0.69777(2) 0.02443(4) 0.02012(11) Uani 1 1 d .
O1 O 0.24940(8) 0.60114(14) -0.0548(3) 0.0298(5) Uani 1 1 d .
O2 O 0.26064(8) 0.69850(15) 0.2635(3) 0.0279(5) Uani 1 1 d .
O3 O 0.17128(8) 0.72479(14) -0.2311(3) 0.0281(5) Uani 1 1 d .
O4 O 0.18189(8) 0.82053(13) 0.0803(3) 0.0283(5) Uani 1 1 d .
N1 N 0.15294(9) 0.61849(16) 0.0829(3) 0.0187(5) Uani 1 1 d .
N2 N 0.0000 0.5004(2) 0.2500 0.0181(7) Uani 1 2 d S
N3 N 0.0000 -0.0717(3) 0.2500 0.0394(11) Uani 1 2 d S
C1 C 0.10953(11) 0.65397(19) 0.1078(4) 0.0196(6) Uani 1 1 d .
H1A H 0.1044 0.7170 0.0964 0.024 Uiso 1 1 calc R
C2 C 0.07211(11) 0.60248(19) 0.1491(4) 0.0203(6) Uani 1 1 d .
H2A H 0.0420 0.6302 0.1663 0.024 Uiso 1 1 calc R
C3 C 0.07838(11) 0.50966(19) 0.1659(3) 0.0175(6) Uani 1 1 d .
C4 C 0.12423(11) 0.4734(2) 0.1431(4) 0.0220(6) Uani 1 1 d .
H4A H 0.1306 0.4107 0.1553 0.026 Uiso 1 1 calc R
C5 C 0.16007(11) 0.52945(19) 0.1028(4) 0.0221(6) Uani 1 1 d .
H5A H 0.1912 0.5040 0.0885 0.026 Uiso 1 1 calc R
C6 C 0.03776(11) 0.45377(19) 0.2083(4) 0.0185(6) Uani 1 1 d .
C7 C 0.03862(11) 0.36041(19) 0.2053(4) 0.0189(6) Uani 1 1 d .
H7A H 0.0656 0.3301 0.1726 0.023 Uiso 1 1 calc R
C8 C 0.0000 0.3112(3) 0.2500 0.0183(8) Uani 1 2 d S
C9 C 0.0000 0.2115(3) 0.2500 0.0232(9) Uani 1 2 d S
C10 C 0.04540(12) 0.1625(2) 0.2587(4) 0.0262(7) Uani 1 1 d .
H10A H 0.0770 0.1938 0.2658 0.031 Uiso 1 1 calc R
C11 C 0.04551(13) 0.0697(2) 0.2570(5) 0.0314(8) Uani 1 1 d .
H11A H 0.0769 0.0386 0.2607 0.038 Uiso 1 1 calc R
C12 C 0.0000 0.0206(3) 0.2500 0.0298(10) Uani 1 2 d S
C13 C 0.04662(15) -0.1209(2) 0.2541(6) 0.0507(11) Uani 1 1 d .
H13A H 0.0744 -0.1053 0.3591 0.076 Uiso 1 1 calc R
H13B H 0.0578 -0.1054 0.1524 0.076 Uiso 1 1 calc R
H13C H 0.0395 -0.1854 0.2537 0.076 Uiso 1 1 calc R
C14 C 0.29258(12) 0.6082(2) -0.0881(4) 0.0228(6) Uani 1 1 d .
C15 C 0.31467(13) 0.5241(2) -0.1448(4) 0.0297(7) Uani 1 1 d .
H15A H 0.3516 0.5180 -0.0793 0.045 Uiso 1 1 calc R
H15B H 0.3115 0.5281 -0.2685 0.045 Uiso 1 1 calc R
H15C H 0.2952 0.4717 -0.1235 0.045 Uiso 1 1 calc R
C16 C 0.30433(12) 0.73560(19) 0.3218(4) 0.0225(6) Uani 1 1 d .
C17 C 0.32888(13) 0.7337(2) 0.5136(4) 0.0324(8) Uani 1 1 d .
H17A H 0.3266 0.6729 0.5570 0.049 Uiso 1 1 calc R
H17B H 0.3104 0.7756 0.5690 0.049 Uiso 1 1 calc R
H17C H 0.3657 0.7515 0.5403 0.049 Uiso 1 1 calc R

loop_
_atom_site_aniso_label
_atom_site_aniso_U_11
_atom_site_aniso_U_22
_atom_site_aniso_U_33
_atom_site_aniso_U_23
_atom_site_aniso_U_13
_atom_site_aniso_U_12
Zn1 0.01926(18) 0.02015(17) 0.02173(18) -0.00012(15) 0.00716(13) -0.00354(15)
O1 0.0274(13) 0.0256(12) 0.0415(14) -0.0049(10) 0.0178(11) -0.0017(9)
O2 0.0223(11) 0.0345(12) 0.0250(11) 0.0019(10) 0.0042(9) -0.0063(10)
O3 0.0302(12) 0.0314(12) 0.0220(11) 0.0014(9) 0.0066(9) -0.0074(9)
O4 0.0287(12) 0.0200(11) 0.0391(13) -0.0026(9) 0.0144(10) -0.0013(9)
N1 0.0164(12) 0.0223(12) 0.0168(12) -0.0002(10) 0.0042(10) -0.0013(10)
N2 0.0175(17) 0.0196(17) 0.0158(17) 0.000 0.0025(14) 0.000
N3 0.034(2) 0.019(2) 0.067(3) 0.000 0.017(2) 0.000
C1 0.0191(15) 0.0187(14) 0.0202(15) -0.0005(11) 0.0045(12) -0.0005(11)
C2 0.0175(15) 0.0225(15) 0.0191(14) -0.0019(12) 0.0023(12) 0.0012(12)
C3 0.0147(14) 0.0220(14) 0.0133(13) 0.0014(11) 0.0001(11) -0.0021(11)
C4 0.0211(15) 0.0211(15) 0.0243(16) 0.0038(12) 0.0074(13) 0.0028(12)
C5 0.0189(15) 0.0222(15) 0.0253(16) 0.0013(12) 0.0067(12) 0.0016(12)
C6 0.0163(14) 0.0255(15) 0.0135(14) 0.0003(11) 0.0039(11) 0.0012(12)
C7 0.0151(14) 0.0226(15) 0.0192(15) -0.0016(12) 0.0052(12) 0.0029(11)
C8 0.0150(19) 0.022(2) 0.0175(19) 0.000 0.0040(15) 0.000
C9 0.025(2) 0.022(2) 0.023(2) 0.000 0.0089(18) 0.000
C10 0.0204(16) 0.0240(15) 0.0364(19) 0.0004(13) 0.0116(14) -0.0002(12)
C11 0.0238(17) 0.0241(16) 0.046(2) -0.0006(14) 0.0092(15) 0.0022(13)
C12 0.032(3) 0.024(2) 0.033(3) 0.000 0.009(2) 0.000
C13 0.043(2) 0.0207(18) 0.092(3) -0.0019(19) 0.026(2) 0.0036(16)
C14 0.0238(16) 0.0236(16) 0.0198(14) 0.0008(12) 0.0042(13) 0.0022(12)
C15 0.0321(18) 0.0250(16) 0.0352(19) -0.0048(14) 0.0149(15) 0.0013(14)
C16 0.0249(16) 0.0192(14) 0.0230(16) -0.0009(12) 0.0062(13) 0.0027(12)
C17 0.0303(18) 0.045(2) 0.0203(16) 0.0010(14) 0.0045(14) -0.0030(15)

loop_
_atom_type_symbol
_atom_type_description
_atom_type_scat_dispersion_real
_atom_type_scat_dispersion_imag
_atom_type_scat_source
C C 0.0033 0.0016 'International Tables Vol C Tables 4.2.6.8 and 6.1.1.4'
H H 0.0000 0.0000 'International Tables Vol C Tables 4.2.6.8 and 6.1.1.4'
N N 0.0061 0.0033 'International Tables Vol C Tables 4.2.6.8 and 6.1.1.4'
O O 0.0106 0.0060 'International Tables Vol C Tables 4.2.6.8 and 6.1.1.4'
Zn Zn 0.2839 1.4301 'International Tables Vol C Tables 4.2.6.8 and 6.1.1.4'

loop_
_geom_angle_atom_site_label_1
_geom_angle_atom_site_label_2
_geom_angle_atom_site_label_3
_geom_angle
_geom_angle_site_symmetry_1
_geom_angle_site_symmetry_3
N1 Zn1 O4 99.69(9) . .
N1 Zn1 O1 99.17(9) . .
O4 Zn1 O1 161.13(8) . .
N1 Zn1 O2 97.69(9) . .
O4 Zn1 O2 88.36(9) . .
O1 Zn1 O2 90.03(9) . .
N1 Zn1 O3 101.19(9) . .
O4 Zn1 O3 87.69(9) . .
O1 Zn1 O3 87.77(9) . .
O2 Zn1 O3 161.10(8) . .
N1 Zn1 Zn1 173.38(7) . 7_565
O4 Zn1 Zn1 82.70(6) . 7_565
O1 Zn1 Zn1 78.66(6) . 7_565
O2 Zn1 Zn1 76.14(6) . 7_565
O3 Zn1 Zn1 85.03(6) . 7_565
C14 O1 Zn1 129.1(2) . .
C16 O2 Zn1 132.7(2) . .
C16 O3 Zn1 120.68(19) 7_565 .
C14 O4 Zn1 124.1(2) 7_565 .
C1 N1 C5 118.0(2) . .
C1 N1 Zn1 120.73(19) . .
C5 N1 Zn1 121.2(2) . .
C6 N2 C6 117.8(3) . 2
C12 N3 C13 120.6(2) . 2
C12 N3 C13 120.6(2) . .
C13 N3 C13 118.7(4) 2 .
N1 C1 C2 122.5(3) . .
N1 C1 H1A 118.8 . .
C2 C1 H1A 118.8 . .
C1 C2 C3 120.1(3) . .
C1 C2 H2A 120.0 . .
C3 C2 H2A 120.0 . .
C2 C3 C4 117.1(3) . .
C2 C3 C6 120.2(3) . .
C4 C3 C6 122.7(3) . .
C5 C4 C3 119.5(3) . .
C5 C4 H4A 120.3 . .
C3 C4 H4A 120.3 . .
N1 C5 C4 122.8(3) . .
N1 C5 H5A 118.6 . .
C4 C5 H5A 118.6 . .
N2 C6 C7 122.6(3) . .
N2 C6 C3 114.8(3) . .
C7 C6 C3 122.7(3) . .
C6 C7 C8 120.2(3) . .
C6 C7 H7A 119.9 . .
C8 C7 H7A 119.9 . .
C7 C8 C7 116.7(4) 2 .
C7 C8 C9 121.67(18) 2 .
C7 C8 C9 121.67(18) . .
C10 C9 C10 117.1(4) 2 .
C10 C9 C8 121.4(2) 2 .
C10 C9 C8 121.4(2) . .
C11 C10 C9 121.7(3) . .
C11 C10 H10A 119.2 . .
C9 C10 H10A 119.2 . .
C10 C11 C12 121.1(3) . .
C10 C11 H11A 119.4 . .
C12 C11 H11A 119.4 . .
N3 C12 C11 121.4(2) . 2
N3 C12 C11 121.4(2) . .
C11 C12 C11 117.2(4) 2 .
N3 C13 H13A 109.5 . .
N3 C13 H13B 109.5 . .
H13A C13 H13B 109.5 . .
N3 C13 H13C 109.5 . .
H13A C13 H13C 109.5 . .
H13B C13 H13C 109.5 . .
O4 C14 O1 125.2(3) 7_565 .
O4 C14 C15 117.6(3) 7_565 .
O1 C14 C15 117.2(3) . .
C14 C15 H15A 109.5 . .
C14 C15 H15B 109.5 . .
H15A C15 H15B 109.5 . .
C14 C15 H15C 109.5 . .
H15A C15 H15C 109.5 . .
H15B C15 H15C 109.5 . .
O2 C16 O3 124.8(3) . 7_565
O2 C16 C17 117.5(3) . .
O3 C16 C17 117.8(3) 7_565 .
C16 C17 H17A 109.5 . .
C16 C17 H17B 109.5 . .
H17A C17 H17B 109.5 . .
C16 C17 H17C 109.5 . .
H17A C17 H17C 109.5 . .
H17B C17 H17C 109.5 . .

loop_
_geom_bond_atom_site_label_1
_geom_bond_atom_site_label_2
_geom_bond_distance
_geom_bond_site_symmetry_2
Zn1 N1 2.025(2) .
Zn1 O4 2.043(2) .
Zn1 O1 2.045(2) .
Zn1 O2 2.046(2) .
Zn1 O3 2.049(2) .
Zn1 Zn1 2.8924(7) 7_565
O1 C14 1.262(4) .
O2 C16 1.253(4) .
O3 C16 1.259(4) 7_565
O4 C14 1.253(4) 7_565
N1 C1 1.341(4) .
N1 C5 1.343(4) .
N2 C6 1.345(3) .
N2 C6 1.345(3) 2
N3 C12 1.375(6) .
N3 C13 1.436(4) 2
N3 C13 1.436(4) .
C1 C2 1.375(4) .
C1 H1A 0.9500 .
C2 C3 1.395(4) .
C2 H2A 0.9500 .
C3 C4 1.398(4) .
C3 C6 1.484(4) .
C4 C5 1.378(4) .
C4 H4A 0.9500 .
C5 H5A 0.9500 .
C6 C7 1.391(4) .
C7 C8 1.395(4) .
C7 H7A 0.9500 .
C8 C7 1.395(4) 2
C8 C9 1.486(6) .
C9 C10 1.399(4) 2
C9 C10 1.399(4) .
C10 C11 1.382(4) .
C10 H10A 0.9500 .
C11 C12 1.406(4) .
C11 H11A 0.9500 .
C12 C11 1.406(4) 2
C13 H13A 0.9800 .
C13 H13B 0.9800 .
C13 H13C 0.9800 .
C14 O4 1.253(4) 7_565
C14 C15 1.511(4) .
C15 H15A 0.9800 .
C15 H15B 0.9800 .
C15 H15C 0.9800 .
C16 O3 1.259(4) 7_565
C16 C17 1.499(4) .
C17 H17A 0.9800 .
C17 H17B 0.9800 .
C17 H17C 0.9800 .

loop_
_geom_torsion_atom_site_label_1
_geom_torsion_atom_site_label_2
_geom_torsion_atom_site_label_3
_geom_torsion_atom_site_label_4
_geom_torsion
_geom_torsion_site_symmetry_1
_geom_torsion_site_symmetry_4
N1 Zn1 O1 C14 -170.4(2) . .
O4 Zn1 O1 C14 12.4(4) . .
O2 Zn1 O1 C14 -72.6(3) . .
O3 Zn1 O1 C14 88.6(3) . .
Zn1 Zn1 O1 C14 3.2(2) 7_565 .
N1 Zn1 O2 C16 -179.5(3) . .
O4 Zn1 O2 C16 -79.9(3) . .
O1 Zn1 O2 C16 81.3(3) . .
O3 Zn1 O2 C16 -1.9(5) . .
Zn1 Zn1 O2 C16 3.0(3) 7_565 .
N1 Zn1 O3 C16 -171.4(2) . 7_565
O4 Zn1 O3 C16 89.2(2) . 7_565
O1 Zn1 O3 C16 -72.5(2) . 7_565
O2 Zn1 O3 C16 11.1(4) . 7_565
Zn1 Zn1 O3 C16 6.3(2) 7_565 7_565
N1 Zn1 O4 C14 169.4(2) . 7_565
O1 Zn1 O4 C14 -13.5(4) . 7_565
O2 Zn1 O4 C14 71.8(2) . 7_565
O3 Zn1 O4 C14 -89.7(2) . 7_565
Zn1 Zn1 O4 C14 -4.4(2) 7_565 7_565
O4 Zn1 N1 C1 13.0(2) . .
O1 Zn1 N1 C1 -166.0(2) . .
O2 Zn1 N1 C1 102.7(2) . .
O3 Zn1 N1 C1 -76.5(2) . .
Zn1 Zn1 N1 C1 123.7(6) 7_565 .
O4 Zn1 N1 C5 -165.1(2) . .
O1 Zn1 N1 C5 15.9(2) . .
O2 Zn1 N1 C5 -75.4(2) . .
O3 Zn1 N1 C5 105.4(2) . .
Zn1 Zn1 N1 C5 -54.4(7) 7_565 .
C5 N1 C1 C2 -1.3(4) . .
Zn1 N1 C1 C2 -179.4(2) . .
N1 C1 C2 C3 -0.3(4) . .
C1 C2 C3 C4 1.5(4) . .
C1 C2 C3 C6 -179.2(3) . .
C2 C3 C4 C5 -1.2(4) . .
C6 C3 C4 C5 179.6(3) . .
C1 N1 C5 C4 1.7(4) . .
Zn1 N1 C5 C4 179.8(2) . .
C3 C4 C5 N1 -0.4(4) . .
C6 N2 C6 C7 0.7(2) 2 .
C6 N2 C6 C3 -179.3(3) 2 .
C2 C3 C6 N2 -8.3(4) . .
C4 C3 C6 N2 170.9(2) . .
C2 C3 C6 C7 171.7(3) . .
C4 C3 C6 C7 -9.1(4) . .
N2 C6 C7 C8 -1.4(4) . .
C3 C6 C7 C8 178.6(2) . .
C6 C7 C8 C7 0.66(19) . 2
C6 C7 C8 C9 -179.34(19) . .
C7 C8 C9 C10 20.2(2) 2 2
C7 C8 C9 C10 -159.8(2) . 2
C7 C8 C9 C10 -159.8(2) 2 .
C7 C8 C9 C10 20.2(2) . .
C10 C9 C10 C11 0.6(2) 2 .
C8 C9 C10 C11 -179.4(2) . .
C9 C10 C11 C12 -1.3(5) . .
C13 N3 C12 C11 -1.1(3) 2 2
C13 N3 C12 C11 178.9(3) . 2
C13 N3 C12 C11 178.9(3) 2 .
C13 N3 C12 C11 -1.1(3) . .
C10 C11 C12 N3 -179.4(2) . .
C10 C11 C12 C11 0.6(2) . 2
Zn1 O1 C14 O4 -1.0(5) . 7_565
Zn1 O1 C14 C15 -179.9(2) . .
Zn1 O2 C16 O3 -9.3(5) . 7_565
Zn1 O2 C16 C17 169.7(2) . .
